data_7105534
loop_
_publ_author_name
'Mishra, Shashank'
'Daniele, St\'ephane'
'Ledoux, Gilles'
'Jeanneau, Erwann'
'Joubert, Marie-France'

_publ_section_title
;
 Heterometallic Na-Y(Ln) trifluoroacetate diglyme complexes as novel
 single-source precursors for upconverting NaYF4 nanocrystals co-doped
 with Yb and Er/Tm ions.
;
_journal_issue 21
_journal_name_full 'Chemical communications (Cambridge, England)'
_journal_page_first 3756
_journal_page_last 3758
_journal_paper_doi 10.1039/b921474g
_journal_volume 46
_journal_year 2010
_chemical_formula_moiety 'C28 H28 F24 Na2 O22 Y2'
_chemical_formula_sum 'C28 H28 F24 Na2 O22 Y2'
_chemical_formula_weight 1396.26
_space_group_IT_number 14
_symmetry_cell_setting monoclinic
_symmetry_space_group_name_Hall '-P 2ybc'
_symmetry_space_group_name_H-M 'P 1 21/c 1'
_atom_sites_solution_hydrogens geom
_atom_sites_solution_primary direct
_audit_creation_date 08-07-08
_audit_creation_method CRYSTALS_ver_12.85
_cell_angle_alpha 90.0000
_cell_angle_beta 101.3687(13)
_cell_angle_gamma 90.0000
_cell_formula_units_Z 4
_cell_length_a 8.90780(29)
_cell_length_b 29.70680(80)
_cell_length_c 19.05200(59)
_cell_measurement_reflns_used 9768
_cell_measurement_temperature 150
_cell_measurement_theta_max 27.878
_cell_measurement_theta_min 0.407
_cell_volume 4942.7(3)
_computing_cell_refinement 'DENZO/SCALEPACK (Otwinowski & Minor, 1997)'
_computing_data_collection 'COLLECT (Nonius, 2001).'
_computing_data_reduction 'DENZO/SCALEPACK (Otwinowski & Minor, 1997)'
_computing_molecular_graphics 'CAMERON (Watkin et al., 1996)'
_computing_publication_material 'CRYSTALS (Betteridge et al., 2003)'
_computing_structure_refinement 'CRYSTALS (Betteridge et al., 2003)'
_computing_structure_solution 'SIR97 (Altomare et al., 1999)'
_diffrn_ambient_temperature 150
_diffrn_measured_fraction_theta_full 0.968
_diffrn_measured_fraction_theta_max 0.967
_diffrn_measurement_device Area
_diffrn_measurement_device_type 'Nonius KappaCCD'
_diffrn_measurement_method '\f & \w scans'
_diffrn_radiation_monochromator graphite
_diffrn_radiation_type 'Mo K\a'
_diffrn_radiation_wavelength 0.71069
_diffrn_reflns_av_R_equivalents 0.043
_diffrn_reflns_limit_h_max 11
_diffrn_reflns_limit_h_min -11
_diffrn_reflns_limit_k_max 38
_diffrn_reflns_limit_k_min -37
_diffrn_reflns_limit_l_max 25
_diffrn_reflns_limit_l_min -25
_diffrn_reflns_number 19787
_diffrn_reflns_theta_full 27.305
_diffrn_reflns_theta_max 27.862
_diffrn_reflns_theta_min 1.288
_diffrn_standards_number 0
_exptl_absorpt_coefficient_mu 2.519
_exptl_absorpt_correction_T_max 0.6819
_exptl_absorpt_correction_T_min 0.6403
_exptl_absorpt_correction_type multi-scan
_exptl_crystal_colour colorless
_exptl_crystal_density_diffrn 1.876
_exptl_crystal_density_method 'not measured'
_exptl_crystal_description block
_exptl_crystal_F_000 2752
_exptl_crystal_size_max 0.26
_exptl_crystal_size_mid 0.18
_exptl_crystal_size_min 0.15
_refine_diff_density_max 1.35
_refine_diff_density_min -1.97
_refine_ls_extinction_method None
_refine_ls_goodness_of_fit_ref 0.9841
_refine_ls_hydrogen_treatment none
_refine_ls_matrix_type full
_refine_ls_number_parameters 703
_refine_ls_number_reflns 11401
_refine_ls_number_restraints 0
_refine_ls_R_factor_all 0.1181
_refine_ls_R_factor_gt 0.0674
_refine_ls_shift/su_max 0.0004171
_refine_ls_shift/su_mean 0.1247191
_refine_ls_structure_factor_coef Fsqd
_refine_ls_weighting_details
;
Method, part 1, Chebychev polynomial, (Watkin, 1994, Prince, 1982)
[weight] = 1.0/[A~0~*T~0~(x)+A~1~*T~1~(x) ... +A~n-1~]*T~n-1~(x)]
where A~i~ are the Chebychev coefficients listed below and x= Fcalc/Fmax
Method = Robust Weighting (Prince, 1982)
W = [weight] * [1-(deltaF/6*sigmaF)^2^]^2^
A~i~ are:
12.7 15.6 4.63
;
_refine_ls_weighting_scheme calc
_refine_ls_wR_factor_all 0.1232
_refine_ls_wR_factor_gt 0.0931
_refine_ls_wR_factor_ref 0.1232
_reflns_limit_h_max 11
_reflns_limit_h_min -11
_reflns_limit_k_max 38
_reflns_limit_k_min 0
_reflns_limit_l_max 25
_reflns_limit_l_min 0
_reflns_number_gt 6749
_reflns_number_total 11402
_reflns_threshold_expression I>2.0\s(I)
_oxford_diffrn_Wilson_B_factor 0.00
_oxford_diffrn_Wilson_scale 0.00
_oxford_refine_ls_r_factor_ref 0.1181
_oxford_refine_ls_scale 0.16233(5)
_oxford_reflns_number_all 11401
_oxford_reflns_threshold_expression_ref I>-10.0\s(I)
_oxford_structure_analysis_title 'scale in P 21/c'
_cod_data_source_file b921474g.txt
_cod_data_source_block complex_1
_cod_depositor_comments
;
The following automatic conversions were performed:
'_symmetry_cell_setting' value 'Monoclinic' changed to 'monoclinic'
according to '/home/saulius/struct/CIF-dictionaries/cif_core.dic'
dictionary named 'cif_core.dic' version 2.4.1 from 2010-06-29.

Automatic conversion script
Id: cif_fix_enum 1527 2010-12-29 10:47:43Z saulius 
;
_cod_original_cell_volume 4942.662(260)
_cod_original_sg_symbol_Hall ' -P 2ybc'
_cod_original_sg_symbol_H-M 'P 1 21/c 1 '
_cod_database_code 7105534

loop_
_symmetry_equiv_pos_as_xyz
x,y,z
-x,-y,-z
-x,y+1/2,-z+1/2
x,-y+1/2,z+1/2

loop_
_atom_site_label
_atom_site_type_symbol
_atom_site_fract_x
_atom_site_fract_y
_atom_site_fract_z
_atom_site_U_iso_or_equiv
_atom_site_occupancy
_atom_site_adp_type
_atom_site_refinement_flags_posn
_atom_site_refinement_flags_adp
_atom_site_refinement_flags_occupancy
_atom_site_disorder_assembly
_atom_site_disorder_group
_oxford_atom_site_special_shape
_atom_site_attached_hydrogens
C1 C -0.0959(13) 0.4832(4) 0.0661(5) 0.0806 1.0000 Uani . . . . . . .
C2 C -0.2361(11) 0.4311(3) 0.1167(6) 0.0706 1.0000 Uani . . . . . . .
C3 C -0.1288(12) 0.3951(3) 0.1524(5) 0.0605 1.0000 Uani . . . . . . .
C4 C 0.0273(14) 0.3784(3) 0.2637(6) 0.0796 1.0000 Uani . . . . . . .
C5 C 0.0774(14) 0.3948(3) 0.3385(5) 0.0750 1.0000 Uani . . . . . . .
C6 C 0.1767(17) 0.4609(5) 0.4008(7) 0.1164 1.0000 Uani . . . . . . .
C7 C -0.2463(7) 0.5487(2) 0.3128(3) 0.0262 1.0000 Uani . . . . . . .
C8 C -0.2806(10) 0.5062(2) 0.3538(5) 0.0487 1.0000 Uani . . . . . . .
C9 C 0.2591(7) 0.54645(18) 0.2102(3) 0.0267 1.0000 Uani . . . . . . .
C10 C 0.3157(9) 0.5029(2) 0.1799(5) 0.0469 1.0000 Uani . . . . . . .
C11 C 0.3135(7) 0.5985(2) 0.3836(3) 0.0304 1.0000 Uani . . . . . . .
C12 C 0.3542(9) 0.5859(3) 0.4629(4) 0.0507 1.0000 Uani . . . . . . .
C13 C -0.1802(7) 0.6562(2) 0.3811(3) 0.0309 1.0000 Uani . . . . . . .
C14 C -0.1242(11) 0.6663(4) 0.4617(5) 0.0686 1.0000 Uani . . . . . . .
C15 C 0.2526(7) 0.70444(19) 0.3063(3) 0.0278 1.0000 Uani . . . . . . .
C16 C 0.2024(9) 0.7456(3) 0.3459(6) 0.0539 1.0000 Uani . . . . . . .
C17 C 0.1965(7) 0.65322(19) 0.1288(3) 0.0270 1.0000 Uani . . . . . . .
C18 C 0.1535(9) 0.6655(3) 0.0491(4) 0.0413 1.0000 Uani . . . . . . .
C19 C 0.7577(7) 0.7045(2) 0.2044(3) 0.0268 1.0000 Uani . . . . . . .
C20 C 0.8037(10) 0.7495(3) 0.1755(5) 0.0518 1.0000 Uani . . . . . . .
C21 C 0.3232(16) 0.7850(4) 0.1114(7) 0.1081 1.0000 Uani . . . . . . .
C22 C 0.4168(14) 0.8533(3) 0.1682(5) 0.0721 1.0000 Uani . . . . . . .
C23 C 0.4717(12) 0.8736(3) 0.2384(6) 0.0688 1.0000 Uani . . . . . . .
C24 C 0.6226(11) 0.8624(3) 0.3531(5) 0.0579 1.0000 Uani . . . . . . .
C25 C 0.7321(14) 0.8283(3) 0.3935(6) 0.0858 1.0000 Uani . . . . . . .
C26 C 0.6215(15) 0.7695(4) 0.4507(5) 0.0921 1.0000 Uani . . . . . . .
O1 O -0.1602(8) 0.4723(2) 0.1245(3) 0.0616 1.0000 Uani . . . . . . .
O2 O -0.0871(7) 0.40597(19) 0.2260(3) 0.0576 1.0000 Uani . . . . . . .
O3 O 0.1254(9) 0.4413(2) 0.3347(4) 0.0826 1.0000 Uani . . . . . . .
O4 O 0.1218(5) 0.54507(13) 0.2166(2) 0.0273 1.0000 Uani . . . . . . .
O5 O -0.1200(5) 0.54773(13) 0.2939(2) 0.0297 1.0000 Uani . . . . . . .
O6 O -0.1772(5) 0.58478(14) 0.1561(3) 0.0343 1.0000 Uani . . . . . . .
O7 O -0.0842(6) 0.63693(17) 0.3525(3) 0.0459 1.0000 Uani . . . . . . .
O8 O 0.1856(5) 0.58639(15) 0.3512(2) 0.0331 1.0000 Uani . . . . . . .
O9 O -0.1483(5) 0.67401(15) 0.2102(3) 0.0422 1.0000 Uani . . . . . . .
O10 O 0.0945(5) 0.63269(15) 0.1521(2) 0.0324 1.0000 Uani . . . . . . .
O11 O 0.3506(5) 0.57749(14) 0.2228(2) 0.0311 1.0000 Uani . . . . . . .
O12 O 0.4156(5) 0.61926(15) 0.3610(2) 0.0312 1.0000 Uani . . . . . . .
O13 O 0.1582(5) 0.67427(14) 0.2908(3) 0.0339 1.0000 Uani . . . . . . .
O14 O 0.3867(5) 0.70634(14) 0.2969(2) 0.0277 1.0000 Uani . . . . . . .
O15 O 0.6875(5) 0.66737(14) 0.3558(2) 0.0324 1.0000 Uani . . . . . . .
O16 O 0.6576(5) 0.57818(14) 0.3047(3) 0.0387 1.0000 Uani . . . . . . .
O17 O 0.3255(5) 0.66517(14) 0.1610(2) 0.0294 1.0000 Uani . . . . . . .
O18 O 0.5946(5) 0.61371(16) 0.1613(3) 0.0393 1.0000 Uani . . . . . . .
O19 O 0.6281(5) 0.70458(14) 0.2193(2) 0.0296 1.0000 Uani . . . . . . .
O20 O 0.3838(8) 0.8075(2) 0.1747(4) 0.0740 1.0000 Uani . . . . . . .
O21 O 0.5814(8) 0.84818(19) 0.2825(3) 0.0646 1.0000 Uani . . . . . . .
O22 O 0.6594(9) 0.7861(2) 0.3885(4) 0.0742 1.0000 Uani . . . . . . .
Y1 Y 0.00361(6) 0.612177(17) 0.25336(3) 0.0245 1.0000 Uani . . . . . . .
Y2 Y 0.50587(6) 0.639827(17) 0.25992(3) 0.0222 1.0000 Uani . . . . . . .
F19 F -0.2354(9) 0.6691(3) 0.4970(3) 0.0950 1.0000 Uani . . . . . . .
F20 F -0.0280(11) 0.6393(4) 0.4931(4) 0.1826 1.0000 Uani . . . . . . .
F22 F -0.0612(11) 0.7076(4) 0.4690(4) 0.1512 1.0000 Uani . . . . . . .
F24 F 0.2392(7) 0.5763(3) 0.4915(3) 0.0954 1.0000 Uani . . . . . . .
F25 F 0.4304(13) 0.6167(3) 0.5011(3) 0.1665 1.0000 Uani . . . . . . .
F26 F 0.4425(10) 0.5509(3) 0.4723(4) 0.1466 1.0000 Uani . . . . . . .
F29 F 0.4649(6) 0.49762(18) 0.1974(3) 0.0792 1.0000 Uani . . . . . . .
F8 F 0.2477(8) 0.46718(16) 0.1976(5) 0.1090 1.0000 Uani . . . . . . .
F31 F 0.2847(7) 0.5040(2) 0.1091(3) 0.0914 1.0000 Uani . . . . . . .
C34 C 0.6880(7) 0.5950(2) 0.1323(3) 0.0259 1.0000 Uani . . . . . . .
C36 C 0.6273(11) 0.5821(3) 0.0539(4) 0.0587 1.0000 Uani . . . . . . .
F37 F 0.7375(9) 0.5783(3) 0.0162(3) 0.0989 1.0000 Uani . . . . . . .
F38 F 0.5630(9) 0.5420(3) 0.0489(3) 0.1144 1.0000 Uani . . . . . . .
F39 F 0.5329(10) 0.6113(3) 0.0202(3) 0.1359 1.0000 Uani . . . . . . .
Na2 Na 0.5268(3) 0.76875(8) 0.27140(17) 0.0425 1.0000 Uani . . . . . . .
F13 F 0.2665(8) 0.78291(16) 0.3292(4) 0.0962 1.0000 Uani . . . . . . .
F49 F 0.0526(6) 0.7514(2) 0.3328(4) 0.0938 1.0000 Uani . . . . . . .
F50 F 0.2469(8) 0.7404(2) 0.4164(3) 0.0940 1.0000 Uani . . . . . . .
F64 F 0.9503(7) 0.75218(19) 0.1740(4) 0.1043 1.0000 Uani . . . . . . .
F65 F 0.7254(11) 0.7580(2) 0.1126(4) 0.1246 1.0000 Uani . . . . . . .
F70 F 0.0514(8) 0.6989(2) 0.0394(3) 0.0957 1.0000 Uani . . . . . . .
F71 F 0.2692(7) 0.6788(2) 0.0219(3) 0.0821 1.0000 Uani . . . . . . .
F72 F 0.0904(9) 0.6319(2) 0.0105(3) 0.1043 1.0000 Uani . . . . . . .
F74 F -0.4256(7) 0.50119(19) 0.3546(4) 0.0883 1.0000 Uani . . . . . . .
F23 F -0.2411(7) 0.46929(16) 0.3214(4) 0.0873 1.0000 Uani . . . . . . .
F76 F -0.2042(9) 0.5072(2) 0.4197(3) 0.1136 1.0000 Uani . . . . . . .
Na1 Na -0.0210(4) 0.48395(8) 0.24515(18) 0.0456 1.0000 Uani . . . . . . .
H241 H 0.6701 0.8911 0.3552 0.0738 1.0000 Uiso R . . . . . .
H242 H 0.5335 0.8642 0.3733 0.0738 1.0000 Uiso R . . . . . .
H251 H 0.7578 0.8365 0.4426 0.0927 1.0000 Uiso R . . . . . .
H252 H 0.8226 0.8270 0.3742 0.0927 1.0000 Uiso R . . . . . .
H262 H 0.5719 0.7411 0.4428 0.1098 1.0000 Uiso R . . . . . .
H261 H 0.5561 0.7903 0.4679 0.1098 1.0000 Uiso R . . . . . .
H263 H 0.7138 0.7663 0.4851 0.1098 1.0000 Uiso R . . . . . .
H232 H 0.5150 0.9022 0.2322 0.0712 1.0000 Uiso R . . . . . .
H231 H 0.3873 0.8772 0.2616 0.0712 1.0000 Uiso R . . . . . .
H222 H 0.3263 0.8685 0.1456 0.0792 1.0000 Uiso R . . . . . .
H221 H 0.4932 0.8567 0.1401 0.0792 1.0000 Uiso R . . . . . .
H213 H 0.3068 0.7547 0.1237 0.1208 1.0000 Uiso R . . . . . .
H212 H 0.2291 0.7978 0.0876 0.1208 1.0000 Uiso R . . . . . .
H211 H 0.3951 0.7859 0.0806 0.1208 1.0000 Uiso R . . . . . .
H11 H -0.1664 0.4765 0.0231 0.1024 1.0000 Uiso R . . . . . .
H13 H -0.0046 0.4663 0.0676 0.1024 1.0000 Uiso R . . . . . .
H12 H -0.0727 0.5144 0.0676 0.1024 1.0000 Uiso R . . . . . .
H21 H -0.2682 0.4252 0.0670 0.0800 1.0000 Uiso R . . . . . .
H22 H -0.3230 0.4319 0.1387 0.0800 1.0000 Uiso R . . . . . .
H31 H -0.1793 0.3667 0.1466 0.0702 1.0000 Uiso R . . . . . .
H32 H -0.0410 0.3941 0.1311 0.0702 1.0000 Uiso R . . . . . .
H41 H 0.1135 0.3785 0.2412 0.0794 1.0000 Uiso R . . . . . .
H42 H -0.0116 0.3486 0.2639 0.0794 1.0000 Uiso R . . . . . .
H51 H 0.1608 0.3772 0.3628 0.0864 1.0000 Uiso R . . . . . .
H52 H -0.0053 0.3927 0.3630 0.0864 1.0000 Uiso R . . . . . .
H62 H 0.2048 0.4911 0.3933 0.1237 1.0000 Uiso R . . . . . .
H61 H 0.2630 0.4452 0.4267 0.1237 1.0000 Uiso R . . . . . .
H63 H 0.0970 0.4607 0.4274 0.1237 1.0000 Uiso R . . . . . .
F16 F 0.7737(7) 0.78382(14) 0.2164(3) 0.0738 1.0000 Uani . . . . . . .

loop_
_atom_site_aniso_label
_atom_site_aniso_U_11
_atom_site_aniso_U_22
_atom_site_aniso_U_33
_atom_site_aniso_U_23
_atom_site_aniso_U_13
_atom_site_aniso_U_12
C1 0.085(8) 0.087(8) 0.068(7) -0.003(6) 0.012(6) 0.002(6)
C2 0.050(5) 0.079(7) 0.081(7) -0.019(5) 0.007(5) -0.014(5)
C3 0.082(7) 0.038(4) 0.062(5) -0.016(4) 0.016(5) -0.007(4)
C4 0.117(9) 0.049(5) 0.085(7) 0.026(5) 0.051(7) 0.042(6)
C5 0.100(9) 0.060(6) 0.067(6) 0.013(5) 0.020(6) 0.012(6)
C6 0.131(13) 0.098(10) 0.096(9) 0.004(8) -0.038(9) -0.008(9)
C7 0.024(3) 0.024(3) 0.030(3) 0.001(2) 0.004(2) -0.006(2)
C8 0.052(5) 0.031(4) 0.067(5) 0.013(3) 0.021(4) -0.006(3)
C9 0.023(3) 0.017(3) 0.039(3) -0.002(2) 0.004(2) 0.002(2)
C10 0.037(4) 0.031(4) 0.074(6) -0.018(3) 0.014(4) 0.001(3)
C11 0.022(3) 0.030(3) 0.039(3) -0.004(3) 0.007(3) 0.002(2)
C12 0.037(4) 0.077(6) 0.038(4) 0.010(4) 0.006(3) -0.006(4)
C13 0.027(3) 0.032(3) 0.035(3) -0.005(2) 0.009(3) -0.002(2)
C14 0.047(5) 0.107(8) 0.044(5) -0.021(5) -0.009(4) 0.028(5)
C15 0.023(3) 0.017(3) 0.045(3) -0.005(2) 0.010(2) 0.003(2)
C16 0.036(4) 0.034(4) 0.097(7) -0.028(4) 0.028(4) -0.001(3)
C17 0.027(3) 0.020(3) 0.035(3) 0.003(2) 0.008(2) 0.003(2)
C18 0.040(4) 0.049(4) 0.033(3) 0.000(3) 0.004(3) -0.002(3)
C19 0.020(3) 0.024(3) 0.037(3) 0.000(2) 0.007(2) -0.003(2)
C20 0.060(5) 0.033(4) 0.072(6) 0.001(4) 0.036(4) -0.003(4)
C21 0.121(11) 0.070(8) 0.105(9) -0.006(7) -0.049(8) -0.014(7)
C22 0.117(9) 0.033(4) 0.067(6) 0.004(4) 0.017(6) 0.007(5)
C23 0.079(7) 0.034(4) 0.090(7) -0.003(4) 0.008(5) 0.013(4)
C24 0.072(6) 0.042(4) 0.061(5) -0.016(4) 0.016(4) -0.006(4)
C25 0.110(9) 0.060(6) 0.078(7) 0.004(5) -0.005(6) -0.028(6)
C26 0.122(11) 0.092(9) 0.063(6) 0.014(6) 0.017(7) -0.010(7)
O1 0.067(4) 0.054(4) 0.065(4) -0.005(3) 0.016(3) -0.009(3)
O2 0.060(4) 0.038(3) 0.077(4) -0.003(3) 0.020(3) -0.001(3)
O3 0.077(5) 0.069(5) 0.092(5) 0.011(4) -0.006(4) 0.005(4)
O4 0.017(2) 0.022(2) 0.044(2) -0.0040(17) 0.0087(17) -0.0009(15)
O5 0.020(2) 0.023(2) 0.050(3) -0.0027(18) 0.0167(19) -0.0061(16)
O6 0.021(2) 0.027(2) 0.053(3) -0.0044(19) 0.0007(19) 0.0008(17)
O7 0.032(3) 0.044(3) 0.067(3) -0.025(3) 0.025(2) -0.009(2)
O8 0.028(2) 0.031(2) 0.040(2) 0.0028(18) 0.0082(19) -0.0043(18)
O9 0.018(2) 0.024(2) 0.081(4) -0.008(2) 0.001(2) 0.0022(17)
O10 0.021(2) 0.035(2) 0.041(2) 0.0045(19) 0.0059(18) -0.0027(18)
O11 0.024(2) 0.023(2) 0.045(3) -0.0021(18) 0.0043(19) -0.0052(17)
O12 0.021(2) 0.034(2) 0.039(2) 0.0043(19) 0.0088(18) -0.0008(18)
O13 0.021(2) 0.026(2) 0.054(3) -0.0042(19) 0.0060(19) -0.0084(17)
O14 0.021(2) 0.024(2) 0.040(2) -0.0026(17) 0.0099(17) 0.0013(16)
O15 0.020(2) 0.030(2) 0.044(3) -0.0044(19) -0.0013(18) -0.0008(17)
O16 0.022(2) 0.022(2) 0.067(3) -0.002(2) -0.003(2) 0.0033(17)
O17 0.019(2) 0.031(2) 0.037(2) 0.0062(18) 0.0011(17) -0.0035(17)
O18 0.029(3) 0.037(3) 0.058(3) -0.019(2) 0.023(2) -0.0098(19)
O19 0.026(2) 0.023(2) 0.041(2) 0.0008(17) 0.0117(18) -0.0011(17)
O20 0.075(5) 0.057(4) 0.075(4) 0.010(3) -0.021(4) -0.010(3)
O21 0.097(5) 0.039(3) 0.055(3) 0.000(3) 0.005(3) -0.003(3)
O22 0.097(6) 0.060(4) 0.063(4) 0.000(3) 0.010(4) -0.026(4)
Y1 0.0159(3) 0.0196(3) 0.0393(3) -0.0040(2) 0.0083(2) -0.00134(19)
Y2 0.0150(3) 0.0184(2) 0.0331(3) -0.0010(2) 0.0047(2) -0.0009(2)
F19 0.112(6) 0.133(6) 0.044(3) -0.014(3) 0.027(3) 0.025(4)
F20 0.169(8) 0.292(14) 0.061(4) -0.033(6) -0.039(5) 0.155(9)
F22 0.160(8) 0.184(9) 0.102(6) -0.085(6) 0.006(5) -0.086(7)
F24 0.058(3) 0.174(7) 0.060(3) 0.058(4) 0.024(3) 0.007(4)
F25 0.265(12) 0.196(9) 0.036(3) -0.022(4) 0.023(5) -0.155(9)
F26 0.156(8) 0.211(10) 0.070(4) 0.054(5) 0.016(5) 0.129(7)
F29 0.043(3) 0.064(3) 0.129(5) -0.032(3) 0.011(3) 0.027(3)
F8 0.109(5) 0.016(2) 0.232(8) -0.019(3) 0.106(5) -0.005(3)
F31 0.091(4) 0.102(5) 0.081(4) -0.058(4) 0.015(3) 0.018(4)
C34 0.023(3) 0.026(3) 0.027(3) 0.000(2) 0.003(2) -0.006(2)
C36 0.061(6) 0.069(6) 0.040(4) -0.011(4) -0.007(4) 0.017(5)
F37 0.135(6) 0.128(6) 0.042(3) -0.014(3) 0.037(4) 0.016(5)
F38 0.136(6) 0.114(6) 0.080(4) -0.049(4) -0.009(4) -0.063(5)
F39 0.155(7) 0.179(8) 0.050(3) -0.009(4) -0.037(4) 0.102(6)
Na2 0.0458(16) 0.0237(12) 0.0628(18) -0.0007(12) 0.0225(14) -0.0037(12)
F13 0.098(5) 0.026(3) 0.180(7) -0.031(3) 0.065(5) -0.004(3)
F49 0.043(3) 0.083(4) 0.162(6) -0.043(4) 0.037(4) 0.020(3)
F50 0.108(5) 0.105(5) 0.076(4) -0.051(4) 0.038(4) -0.006(4)
F64 0.080(4) 0.052(3) 0.212(8) -0.010(4) 0.105(5) -0.022(3)
F65 0.199(9) 0.090(5) 0.080(4) 0.053(4) 0.015(5) -0.041(5)
F70 0.100(5) 0.122(5) 0.058(3) 0.032(3) 0.001(3) 0.067(4)
F71 0.062(4) 0.133(5) 0.053(3) 0.040(3) 0.015(3) -0.012(3)
F72 0.169(7) 0.102(5) 0.037(3) -0.017(3) 0.006(3) -0.060(5)
F74 0.083(4) 0.059(3) 0.146(6) 0.003(3) 0.079(4) -0.027(3)
F23 0.098(5) 0.024(2) 0.161(6) 0.008(3) 0.077(4) 0.007(3)
F76 0.162(7) 0.100(5) 0.069(4) 0.053(4) -0.001(4) -0.031(5)
Na1 0.0479(17) 0.0235(12) 0.073(2) -0.0080(13) 0.0308(15) -0.0095(12)
F16 0.084(4) 0.022(2) 0.132(5) -0.008(3) 0.061(4) -0.010(2)

loop_
_atom_type_symbol
_atom_type_scat_dispersion_real
_atom_type_scat_dispersion_imag
_atom_type_scat_Cromer_Mann_a1
_atom_type_scat_Cromer_Mann_b1
_atom_type_scat_Cromer_Mann_a2
_atom_type_scat_Cromer_Mann_b2
_atom_type_scat_Cromer_Mann_a3
_atom_type_scat_Cromer_Mann_b3
_atom_type_scat_Cromer_Mann_a4
_atom_type_scat_Cromer_Mann_b4
_atom_type_scat_Cromer_Mann_c
_atom_type_scat_source
C 0.0033 0.0016 2.3100 20.8439 1.0200 10.2075 1.5886 0.5687 0.8650 51.6512 0.2156 'International Tables Vol C 4.2.6.8 and 6.1.1.4'
H 0.0000 0.0000 0.4930 10.5109 0.3229 26.1257 0.1402 3.1424 0.0408 57.7998 0.0030 'International Tables Vol C 4.2.6.8 and 6.1.1.4'
O 0.0106 0.0060 3.0485 13.2771 2.2868 5.7011 1.5463 0.3239 0.8670 32.9089 0.2508 'International Tables Vol C 4.2.6.8 and 6.1.1.4'
F 0.0171 0.0103 3.5392 10.2825 2.6412 4.2944 1.5170 0.2615 1.0243 26.1476 0.2776 'International Tables Vol C 4.2.6.8 and 6.1.1.4'
Na 0.0362 0.0249 4.7626 3.2850 3.1736 8.8422 1.2674 0.3136 1.1128 129.4240 0.6760 'International Tables Vol C 4.2.6.8 and 6.1.1.4'
Y -2.7962 3.5667 17.7760 1.4029 10.2946 12.8006 5.7263 0.1256 3.2659 104.3540 1.9121 'International Tables Vol C 4.2.6.8 and 6.1.1.4'

loop_
_geom_angle_atom_site_label_1
_geom_angle_site_symmetry_1
_geom_angle_atom_site_label_2
_geom_angle_site_symmetry_2
_geom_angle_atom_site_label_3
_geom_angle_site_symmetry_3
_geom_angle
_geom_angle_publ_flag
O1 . C1 . H11 . 109.6 no
O1 . C1 . H13 . 109.8 no
H11 . C1 . H13 . 109.5 no
O1 . C1 . H12 . 109.0 no
H11 . C1 . H12 . 109.5 no
H13 . C1 . H12 . 109.5 no
C3 . C2 . O1 . 109.0(7) yes
C3 . C2 . H21 . 110.9 no
O1 . C2 . H21 . 108.4 no
C3 . C2 . H22 . 108.6 no
O1 . C2 . H22 . 110.6 no
H21 . C2 . H22 . 109.5 no
C2 . C3 . O2 . 107.7(7) yes
C2 . C3 . H31 . 109.5 no
O2 . C3 . H31 . 110.1 no
C2 . C3 . H32 . 109.4 no
O2 . C3 . H32 . 110.7 no
H31 . C3 . H32 . 109.5 no
C5 . C4 . O2 . 110.7(8) yes
C5 . C4 . H41 . 108.3 no
O2 . C4 . H41 . 109.9 no
C5 . C4 . H42 . 109.9 no
O2 . C4 . H42 . 108.6 no
H41 . C4 . H42 . 109.5 no
C4 . C5 . O3 . 107.4(8) yes
C4 . C5 . H51 . 110.2 no
O3 . C5 . H51 . 109.7 no
C4 . C5 . H52 . 109.6 no
O3 . C5 . H52 . 110.5 no
H51 . C5 . H52 . 109.5 no
O3 . C6 . H62 . 108.1 no
O3 . C6 . H61 . 110.7 no
H62 . C6 . H61 . 109.5 no
O3 . C6 . H63 . 109.6 no
H62 . C6 . H63 . 109.5 no
H61 . C6 . H63 . 109.5 no
O16 1_455 C7 . C8 . 116.7(6) yes
O16 1_455 C7 . O5 . 129.3(6) yes
C8 . C7 . O5 . 114.0(6) yes
C7 . C8 . F74 . 113.2(7) yes
C7 . C8 . F23 . 109.8(6) yes
F74 . C8 . F23 . 105.3(7) yes
C7 . C8 . F76 . 110.5(6) yes
F74 . C8 . F76 . 108.8(8) yes
F23 . C8 . F76 . 109.1(8) yes
C10 . C9 . O4 . 114.0(5) yes
C10 . C9 . O11 . 116.9(6) yes
O4 . C9 . O11 . 129.1(6) yes
C9 . C10 . F29 . 113.2(6) yes
C9 . C10 . F8 . 112.7(6) yes
F29 . C10 . F8 . 109.7(7) yes
C9 . C10 . F31 . 110.0(6) yes
F29 . C10 . F31 . 105.0(7) yes
F8 . C10 . F31 . 105.7(7) yes
C12 . C11 . O8 . 115.9(6) yes
C12 . C11 . O12 . 114.6(6) yes
O8 . C11 . O12 . 129.5(6) yes
C11 . C12 . F24 . 114.8(6) yes
C11 . C12 . F25 . 112.5(7) yes
F24 . C12 . F25 . 107.2(8) yes
C11 . C12 . F26 . 110.7(7) yes
F24 . C12 . F26 . 106.1(9) yes
F25 . C12 . F26 . 104.9(9) yes
O15 1_455 C13 . C14 . 115.7(6) yes
O15 1_455 C13 . O7 . 130.0(6) yes
C14 . C13 . O7 . 114.2(6) yes
C13 . C14 . F19 . 113.3(7) yes
C13 . C14 . F20 . 114.2(8) yes
F19 . C14 . F20 . 108.3(10) yes
C13 . C14 . F22 . 109.1(9) yes
F19 . C14 . F22 . 103.4(9) yes
F20 . C14 . F22 . 107.9(10) yes
C16 . C15 . O13 . 116.4(6) yes
C16 . C15 . O14 . 114.3(5) yes
O13 . C15 . O14 . 129.2(6) yes
C15 . C16 . F13 . 111.5(7) yes
C15 . C16 . F49 . 112.9(6) yes
F13 . C16 . F49 . 108.4(8) yes
C15 . C16 . F50 . 109.9(7) yes
F13 . C16 . F50 . 106.6(7) yes
F49 . C16 . F50 . 107.1(8) yes
C18 . C17 . O10 . 114.3(6) yes
C18 . C17 . O17 . 116.5(6) yes
O10 . C17 . O17 . 129.1(6) yes
C17 . C18 . F70 . 110.2(6) yes
C17 . C18 . F71 . 113.8(6) yes
F70 . C18 . F71 . 106.9(7) yes
C17 . C18 . F72 . 111.9(6) yes
F70 . C18 . F72 . 106.5(7) yes
F71 . C18 . F72 . 107.2(7) yes
O9 1_655 C19 . C20 . 116.8(6) yes
O9 1_655 C19 . O19 . 129.2(6) yes
C20 . C19 . O19 . 114.0(6) yes
C19 . C20 . F64 . 113.4(7) yes
C19 . C20 . F65 . 111.8(7) yes
F64 . C20 . F65 . 109.1(8) yes
C19 . C20 . F16 . 110.9(6) yes
F64 . C20 . F16 . 106.2(7) yes
F65 . C20 . F16 . 105.0(8) yes
O20 . C21 . H213 . 107.1 no
O20 . C21 . H212 . 112.1 no
H213 . C21 . H212 . 109.5 no
O20 . C21 . H211 . 109.2 no
H213 . C21 . H211 . 109.5 no
H212 . C21 . H211 . 109.5 no
C23 . C22 . O20 . 110.9(8) yes
C23 . C22 . H222 . 108.8 no
O20 . C22 . H222 . 109.1 no
C23 . C22 . H221 . 109.0 no
O20 . C22 . H221 . 109.6 no
H222 . C22 . H221 . 109.5 no
C22 . C23 . O21 . 113.7(8) yes
C22 . C23 . H232 . 108.9 no
O21 . C23 . H232 . 108.0 no
C22 . C23 . H231 . 108.6 no
O21 . C23 . H231 . 108.0 no
H232 . C23 . H231 . 109.5 no
C25 . C24 . O21 . 108.1(7) yes
C25 . C24 . H241 . 110.1 no
O21 . C24 . H241 . 110.2 no
C25 . C24 . H242 . 109.8 no
O21 . C24 . H242 . 109.1 no
H241 . C24 . H242 . 109.5 no
C24 . C25 . O22 . 108.8(9) yes
C24 . C25 . H251 . 109.7 no
O22 . C25 . H251 . 108.2 no
C24 . C25 . H252 . 110.0 no
O22 . C25 . H252 . 110.7 no
H251 . C25 . H252 . 109.5 no
O22 . C26 . H262 . 111.4 no
O22 . C26 . H261 . 109.4 no
H262 . C26 . H261 . 109.5 no
O22 . C26 . H263 . 107.6 no
H262 . C26 . H263 . 109.5 no
H261 . C26 . H263 . 109.5 no
C2 . O1 . C1 . 112.8(8) yes
C2 . O1 . Na1 . 112.1(6) yes
C1 . O1 . Na1 . 121.0(6) yes
C3 . O2 . C4 . 113.5(7) yes
C3 . O2 . Na1 . 112.4(5) yes
C4 . O2 . Na1 . 110.9(6) yes
C5 . O3 . C6 . 113.8(9) yes
C5 . O3 . Na1 . 115.4(6) yes
C6 . O3 . Na1 . 118.6(7) yes
C9 . O4 . Y1 . 119.3(3) yes
C9 . O4 . Na1 . 129.3(4) yes
Y1 . O4 . Na1 . 106.50(18) yes
C7 . O5 . Y1 . 124.7(4) yes
C7 . O5 . Na1 . 124.1(4) yes
Y1 . O5 . Na1 . 106.43(17) yes
C34 1_455 O6 . Y1 . 132.1(4) yes
C13 . O7 . Y1 . 152.0(5) yes
C11 . O8 . Y1 . 136.5(4) yes
C19 1_455 O9 . Y1 . 162.5(5) yes
C17 . O10 . Y1 . 145.5(4) yes
C9 . O11 . Y2 . 171.6(4) yes
C11 . O12 . Y2 . 144.9(4) yes
C15 . O13 . Y1 . 172.0(4) yes
C15 . O14 . Y2 . 119.7(4) yes
C15 . O14 . Na2 . 129.3(4) yes
Y2 . O14 . Na2 . 107.75(18) yes
C13 1_655 O15 . Y2 . 132.5(4) yes
C7 1_655 O16 . Y2 . 162.9(5) yes
C17 . O17 . Y2 . 136.5(4) yes
Y2 . O18 . C34 . 153.4(5) yes
C19 . O19 . Y2 . 124.7(4) yes
C19 . O19 . Na2 . 122.6(4) yes
Y2 . O19 . Na2 . 105.65(18) yes
C22 . O20 . C21 . 116.2(8) yes
C22 . O20 . Na2 . 117.3(6) yes
C21 . O20 . Na2 . 120.4(6) yes
C24 . O21 . C23 . 116.3(7) yes
C24 . O21 . Na2 . 113.2(5) yes
C23 . O21 . Na2 . 112.0(5) yes
C25 . O22 . C26 . 116.5(9) yes
C25 . O22 . Na2 . 113.3(6) yes
C26 . O22 . Na2 . 124.7(7) yes
O4 . Y1 . O5 . 71.98(14) yes
O4 . Y1 . O6 . 75.87(14) yes
O5 . Y1 . O6 . 72.06(16) yes
O4 . Y1 . O8 . 71.89(15) yes
O5 . Y1 . O8 . 76.92(15) yes
O6 . Y1 . O8 . 140.65(15) yes
O4 . Y1 . O9 . 143.23(17) yes
O5 . Y1 . O9 . 117.95(16) yes
O6 . Y1 . O9 . 74.61(16) yes
O8 . Y1 . O9 . 143.10(17) yes
O4 . Y1 . O13 . 118.45(15) yes
O5 . Y1 . O13 . 144.19(16) yes
O6 . Y1 . O13 . 142.08(16) yes
O8 . Y1 . O13 . 74.96(16) yes
O9 . Y1 . O13 . 75.60(16) yes
O4 . Y1 . O10 . 74.48(15) yes
O5 . Y1 . O10 . 137.10(15) yes
O6 . Y1 . O10 . 74.44(16) yes
O8 . Y1 . O10 . 116.60(15) yes
O9 . Y1 . O10 . 76.86(18) yes
O4 . Y1 . O7 . 137.52(18) yes
O5 . Y1 . O7 . 74.96(16) yes
O6 . Y1 . O7 . 117.84(17) yes
O8 . Y1 . O7 . 75.26(18) yes
O9 . Y1 . O7 . 76.8(2) yes
O13 . Y1 . O10 . 76.37(16) yes
O13 . Y1 . O7 . 76.79(17) yes
O10 . Y1 . O7 . 146.12(17) yes
O14 . Y2 . O19 . 72.13(15) yes
O14 . Y2 . O17 . 72.59(15) yes
O19 . Y2 . O17 . 76.56(14) yes
O14 . Y2 . O15 . 76.21(15) yes
O19 . Y2 . O15 . 71.62(15) yes
O17 . Y2 . O15 . 140.77(15) yes
O14 . Y2 . O11 . 118.00(15) yes
O19 . Y2 . O11 . 144.37(15) yes
O17 . Y2 . O11 . 74.94(15) yes
O15 . Y2 . O11 . 142.36(16) yes
O14 . Y2 . O16 . 142.34(17) yes
O19 . Y2 . O16 . 118.51(16) yes
O17 . Y2 . O16 . 143.16(16) yes
O15 . Y2 . O16 . 74.18(15) yes
O11 . Y2 . O16 . 75.78(15) yes
O14 . Y2 . O18 . 138.84(17) yes
O19 . Y2 . O18 . 76.03(16) yes
O17 . Y2 . O18 . 75.21(17) yes
O15 . Y2 . O18 . 117.25(17) yes
O11 . Y2 . O18 . 76.38(16) yes
O14 . Y2 . O12 . 74.20(15) yes
O19 . Y2 . O12 . 137.02(15) yes
O17 . Y2 . O12 . 117.28(15) yes
O15 . Y2 . O12 . 75.06(16) yes
O11 . Y2 . O12 . 76.14(16) yes
O16 . Y2 . O18 . 76.57(19) yes
O16 . Y2 . O12 . 76.09(17) yes
O18 . Y2 . O12 . 145.06(16) yes
O6 1_655 C34 . O18 . 130.2(6) yes
O6 1_655 C34 . C36 . 115.3(6) yes
O18 . C34 . C36 . 114.5(6) yes
C34 . C36 . F37 . 113.0(7) yes
C34 . C36 . F38 . 111.2(8) yes
F37 . C36 . F38 . 103.9(8) yes
C34 . C36 . F39 . 112.8(7) yes
F37 . C36 . F39 . 105.5(9) yes
F38 . C36 . F39 . 109.9(9) yes
O20 . Na2 . O14 . 109.0(2) yes
O20 . Na2 . O22 . 137.1(3) yes
O14 . Na2 . O22 . 99.4(2) yes
O20 . Na2 . O19 . 104.9(2) yes
O14 . Na2 . O19 . 73.54(16) yes
O22 . Na2 . O19 . 113.8(2) yes
O20 . Na2 . O21 . 69.8(2) yes
O14 . Na2 . O21 . 149.8(2) yes
O22 . Na2 . O21 . 69.5(2) yes
O19 . Na2 . O21 . 136.6(2) yes
O20 . Na2 . F16 . 88.3(3) yes
O14 . Na2 . F16 . 137.17(18) yes
O22 . Na2 . F16 . 92.1(2) yes
O19 . Na2 . F16 . 64.10(16) yes
O21 . Na2 . F16 . 72.6(2) yes
C8 . F23 . Na1 . 113.7(4) yes
O3 . Na1 . O4 . 110.1(3) yes
O3 . Na1 . O5 . 110.5(3) yes
O4 . Na1 . O5 . 74.37(16) yes
O3 . Na1 . O2 . 70.7(3) yes
O4 . Na1 . O2 . 147.3(2) yes
O5 . Na1 . O2 . 137.4(2) yes
O3 . Na1 . O1 . 137.2(3) yes
O4 . Na1 . O1 . 95.2(2) yes
O5 . Na1 . O1 . 109.2(2) yes
O2 . Na1 . O1 . 69.6(2) yes
O3 . Na1 . F23 . 83.0(3) yes
O4 . Na1 . F23 . 137.44(18) yes
O5 . Na1 . F23 . 63.22(16) yes
O2 . Na1 . F23 . 75.14(19) yes
O1 . Na1 . F23 . 101.4(2) yes
C20 . F16 . Na2 . 112.1(4) yes

loop_
_geom_bond_atom_site_label_1
_geom_bond_site_symmetry_1
_geom_bond_atom_site_label_2
_geom_bond_site_symmetry_2
_geom_bond_distance
_geom_bond_publ_flag
C1 . O1 . 1.387(11) yes
C1 . H11 . 0.950 no
C1 . H13 . 0.950 no
C1 . H12 . 0.950 no
C2 . C3 . 1.506(13) yes
C2 . O1 . 1.391(11) yes
C2 . H21 . 0.950 no
C2 . H22 . 0.950 no
C3 . O2 . 1.415(10) yes
C3 . H31 . 0.950 no
C3 . H32 . 0.950 no
C4 . C5 . 1.488(14) yes
C4 . O2 . 1.392(11) yes
C4 . H41 . 0.950 no
C4 . H42 . 0.950 no
C5 . O3 . 1.454(12) yes
C5 . H51 . 0.950 no
C5 . H52 . 0.950 no
C6 . O3 . 1.382(13) yes
C6 . H62 . 0.950 no
C6 . H61 . 0.950 no
C6 . H63 . 0.950 no
C7 . O16 1_455 1.214(7) yes
C7 . C8 . 1.547(9) yes
C7 . O5 . 1.248(7) yes
C8 . F74 . 1.303(9) yes
C8 . F23 . 1.339(9) yes
C8 . F76 . 1.305(10) yes
C9 . C10 . 1.541(9) yes
C9 . O4 . 1.254(7) yes
C9 . O11 . 1.223(7) yes
C10 . F29 . 1.314(9) yes
C10 . F8 . 1.298(9) yes
C10 . F31 . 1.324(10) yes
C11 . C12 . 1.530(10) yes
C11 . O8 . 1.237(7) yes
C11 . O12 . 1.243(7) yes
C12 . F24 . 1.284(9) yes
C12 . F25 . 1.278(10) yes
C12 . F26 . 1.295(11) yes
C13 . O15 1_455 1.228(7) yes
C13 . C14 . 1.547(10) yes
C13 . O7 . 1.240(7) yes
C14 . F19 . 1.306(11) yes
C14 . F20 . 1.240(11) yes
C14 . F22 . 1.345(14) yes
C15 . C16 . 1.549(9) yes
C15 . O13 . 1.225(7) yes
C15 . O14 . 1.243(7) yes
C16 . F13 . 1.314(10) yes
C16 . F49 . 1.319(9) yes
C16 . F50 . 1.332(11) yes
C17 . C18 . 1.534(9) yes
C17 . O10 . 1.247(7) yes
C17 . O17 . 1.243(7) yes
C18 . F70 . 1.332(9) yes
C18 . F71 . 1.303(9) yes
C18 . F72 . 1.301(9) yes
C19 . O9 1_655 1.223(7) yes
C19 . C20 . 1.533(9) yes
C19 . O19 . 1.242(7) yes
C20 . F64 . 1.314(10) yes
C20 . F65 . 1.286(11) yes
C20 . F16 . 1.342(9) yes
C21 . O20 . 1.391(12) yes
C21 . H213 . 0.950 no
C21 . H212 . 0.950 no
C21 . H211 . 0.950 no
C22 . C23 . 1.460(13) yes
C22 . O20 . 1.403(10) yes
C22 . H222 . 0.950 no
C22 . H221 . 0.950 no
C23 . O21 . 1.381(10) yes
C23 . H232 . 0.950 no
C23 . H231 . 0.950 no
C24 . C25 . 1.508(14) yes
C24 . O21 . 1.387(9) yes
C24 . H241 . 0.950 no
C24 . H242 . 0.950 no
C25 . O22 . 1.407(11) yes
C25 . H251 . 0.950 no
C25 . H252 . 0.950 no
C26 . O22 . 1.385(11) yes
C26 . H262 . 0.950 no
C26 . H261 . 0.950 no
C26 . H263 . 0.950 no
O1 . Na1 . 2.411(7) yes
O2 . Na1 . 2.400(6) yes
O3 . Na1 . 2.310(8) yes
O4 . Y1 . 2.422(4) yes
O4 . Na1 . 2.342(5) yes
O5 . Y1 . 2.410(4) yes
O5 . Na1 . 2.356(5) yes
O6 . C34 1_455 1.235(7) yes
O6 . Y1 . 2.348(4) yes
O7 . Y1 . 2.303(5) yes
O8 . Y1 . 2.345(5) yes
O9 . Y1 . 2.333(5) yes
O10 . Y1 . 2.316(4) yes
O11 . Y2 . 2.336(4) yes
O12 . Y2 . 2.311(4) yes
O13 . Y1 . 2.328(4) yes
O14 . Y2 . 2.413(4) yes
O14 . Na2 . 2.339(5) yes
O15 . Y2 . 2.337(4) yes
O16 . Y2 . 2.335(4) yes
O17 . Y2 . 2.346(4) yes
O18 . Y2 . 2.311(5) yes
O18 . C34 . 1.220(7) yes
O19 . Y2 . 2.412(4) yes
O19 . Na2 . 2.405(5) yes
O20 . Na2 . 2.328(7) yes
O21 . Na2 . 2.410(6) yes
O22 . Na2 . 2.366(7) yes
C34 . C36 . 1.533(9) yes
C36 . F37 . 1.330(11) yes
C36 . F38 . 1.317(11) yes
C36 . F39 . 1.289(10) yes
Na2 . F16 . 2.655(6) yes
F23 . Na1 . 2.695(6) yes
